data_7059744
loop_
_publ_author_name
'Smith, Jermaine A.'
'Singh-Wilmot, Marvadeen A.'
'Carter, Korey P.'
'Cahill, Christopher L.'
'Ridenour, J. August'

_publ_section_title
;
 Supramolecular assembly of lanthanide-2,3,5,6-tetrafluoroterephthalic
 acid coordination polymers via fluorine&#x22EF;fluorine interactions: a
 platform for luminescent detection of Fe3+ and nitroaromatic compounds
;
_journal_issue 28
_journal_name_full 'New Journal of Chemistry'
_journal_page_first 12317
_journal_page_last 12330
_journal_paper_doi 10.1039/D0NJ02604B
_journal_volume 44
_journal_year 2020
_chemical_formula_sum 'C12 H6 F6 La O9'
_chemical_formula_weight 547.08
_space_group_crystal_system monoclinic
_space_group_IT_number 12
_space_group_name_Hall '-I 2y'
_space_group_name_H-M_alt 'I 1 2/m 1'
_atom_sites_solution_hydrogens difmap
_audit_creation_method SHELXL-2014
_audit_update_record
;
2019-06-20 deposited with the CCDC.	2020-06-30 downloaded from the CCDC.
;
_cell_angle_alpha 90
_cell_angle_beta 106.398(2)
_cell_angle_gamma 90
_cell_formula_units_Z 4
_cell_length_a 11.8148(5)
_cell_length_b 11.3729(5)
_cell_length_c 11.8979(8)
_cell_measurement_reflns_used 10273
_cell_measurement_temperature 293(2)
_cell_measurement_theta_max 57.524
_cell_measurement_theta_min 5.056
_cell_volume 1533.67(14)
_computing_cell_refinement 'SAINT, Bruker-AXS'
_computing_data_collection 'APEX, Bruker-AXS'
_computing_data_reduction 'SAINT, Bruker-AXS'
_computing_molecular_graphics 'WINGX (Farrugia, 2012)'
_computing_publication_material 'Crystal Maker (Palmer, 2009)'
_computing_structure_refinement 'SHELXL-2014 (Sheldrick, 2015)'
_computing_structure_solution 'SIR92 (Guagliardi, 1994)'
_diffrn_ambient_temperature 293(2)
_diffrn_measured_fraction_theta_full 0.999
_diffrn_measured_fraction_theta_max 0.997
_diffrn_measurement_device_type 'Bruker APEX II CCD'
_diffrn_measurement_method 'omega scans'
_diffrn_radiation_probe x-ray
_diffrn_radiation_type MoK\a
_diffrn_radiation_wavelength 0.71073
_diffrn_reflns_av_R_equivalents 0.0331
_diffrn_reflns_av_unetI/netI 0.0281
_diffrn_reflns_Laue_measured_fraction_full 0.999
_diffrn_reflns_Laue_measured_fraction_max 0.997
_diffrn_reflns_limit_h_max 15
_diffrn_reflns_limit_h_min -15
_diffrn_reflns_limit_k_max 15
_diffrn_reflns_limit_k_min -15
_diffrn_reflns_limit_l_max 15
_diffrn_reflns_limit_l_min -16
_diffrn_reflns_number 10261
_diffrn_reflns_point_group_measured_fraction_full 0.999
_diffrn_reflns_point_group_measured_fraction_max 0.997
_diffrn_reflns_theta_full 25.500
_diffrn_reflns_theta_max 28.762
_diffrn_reflns_theta_min 2.145
_diffrn_source 'fine-focus sealed tube'
_exptl_absorpt_coefficient_mu 2.906
_exptl_absorpt_correction_T_max 0.7458
_exptl_absorpt_correction_T_min 0.5376
_exptl_absorpt_correction_type empirical
_exptl_absorpt_process_details 'SADABS (Sheldrick, 2015)'
_exptl_crystal_colour Colorless
_exptl_crystal_density_diffrn 2.369
_exptl_crystal_description 'Rectangular Block'
_exptl_crystal_F_000 1044
_exptl_crystal_recrystallization_method 'Slow Evaporation'
_exptl_crystal_size_max 0.40
_exptl_crystal_size_mid 0.25
_exptl_crystal_size_min 0.10
_refine_diff_density_max 0.648
_refine_diff_density_min -0.829
_refine_diff_density_rms 0.157
_refine_ls_extinction_method none
_refine_ls_goodness_of_fit_ref 1.245
_refine_ls_hydrogen_treatment refall
_refine_ls_matrix_type full
_refine_ls_number_parameters 148
_refine_ls_number_reflns 2085
_refine_ls_number_restraints 2
_refine_ls_restrained_S_all 1.245
_refine_ls_R_factor_all 0.0215
_refine_ls_R_factor_gt 0.0203
_refine_ls_shift/su_max 0.001
_refine_ls_shift/su_mean 0.000
_refine_ls_structure_factor_coef Fsqd
_refine_ls_weighting_details 'w=1/[\s^2^(Fo^2^)+(0.0326P)^2^+0.0802P] where P=(Fo^2^+2Fc^2^)/3'
_refine_ls_weighting_scheme calc
_refine_ls_wR_factor_gt 0.0559
_refine_ls_wR_factor_ref 0.0566
_reflns_Friedel_coverage 0.000
_reflns_number_gt 2000
_reflns_number_total 2085
_reflns_threshold_expression 'I > 2\s(I)'
_cod_data_source_file d0nj02604b2.cif
_cod_data_source_block Compound_1
_cod_depositor_comments
;Adding full bibliography for 7059744--7059757.cif.

 Adding full bibliography for 7059744--7059757.cif.
;
_cod_original_sg_symbol_H-M 'I 2/m'
_cod_database_code 7059744
_shelx_space_group_comment
;
The symmetry employed for this shelxl refinement is uniquely defined
by the following loop, which should always be used as a source of
symmetry information in preference to the above space-group names.
They are only intended as comments.
;
_shelxl_version_number 2014-1

loop_
_space_group_symop_operation_xyz
'x, y, z'
'-x, y, -z'
'x+1/2, y+1/2, z+1/2'
'-x+1/2, y+1/2, -z+1/2'
'-x, -y, -z'
'x, -y, z'
'-x+1/2, -y+1/2, -z+1/2'
'x+1/2, -y+1/2, z+1/2'

loop_
_atom_site_label
_atom_site_type_symbol
_atom_site_fract_x
_atom_site_fract_y
_atom_site_fract_z
_atom_site_U_iso_or_equiv
_atom_site_adp_type
_atom_site_occupancy
_atom_site_site_symmetry_order
_atom_site_calc_flag
_atom_site_refinement_flags_posn
_atom_site_refinement_flags_adp
_atom_site_refinement_flags_occupancy
_atom_site_disorder_assembly
_atom_site_disorder_group
La1 La 0.62809(2) 0.0000 0.16525(2) 0.01367(7) Uani 1 2 d S T P . .
C5 C 0.9984(3) 0.0000 0.1467(3) 0.0240(6) Uani 1 2 d S T P . .
O2 O 0.6067(2) 0.0000 -0.0488(2) 0.0279(5) Uani 1 2 d S T P . .
C7 C 0.5000 -0.2446(3) 0.0000 0.0280(7) Uani 1 2 d S T P . .
F2 F 0.01013(17) 0.20848(18) 0.1431(2) 0.0549(6) Uani 1 1 d . . . . .
F1 F 0.22797(18) 0.20564(18) 0.1317(2) 0.0539(6) Uani 1 1 d . . . . .
O1 O 0.4375(2) 0.0000 0.2393(3) 0.0465(9) Uani 1 2 d S T P . .
F3 F 0.35561(17) -0.38184(15) 0.10063(18) 0.0411(4) Uani 1 1 d . . . . .
O4 O 0.5630(2) -0.19704(16) 0.08969(19) 0.0402(5) Uani 1 1 d . . . . .
O3 O 0.82384(17) -0.09628(19) 0.1610(2) 0.0410(5) Uani 1 1 d . . . . .
OW1 O 0.6818(2) 0.1365(2) 0.3432(2) 0.0440(5) Uani 1 1 d D . . . .
C4 C 0.0595(2) 0.1036(2) 0.1421(2) 0.0279(5) Uani 1 1 d . . . . .
C2 C 0.2352(3) 0.0000 0.1367(3) 0.0237(6) Uani 1 2 d S T P . .
C1 C 0.3642(3) 0.0000 0.1420(3) 0.0246(7) Uani 1 2 d S T P . .
C3 C 0.1746(2) 0.1032(2) 0.1361(2) 0.0286(5) Uani 1 1 d . . . . .
C8 C 0.5000 -0.3773(3) 0.0000 0.0249(6) Uani 1 2 d S T P . .
C6 C 0.8735(3) 0.0000 0.1580(3) 0.0254(7) Uani 1 2 d S T P . .
C9 C 0.4278(2) -0.4393(2) 0.0510(2) 0.0250(4) Uani 1 1 d . . . . .
OW2 O 0.6187(4) 0.0000 0.5264(4) 0.0756(14) Uani 1 2 d S T P . .
HW1 H 0.674(5) 0.220(2) 0.328(5) 0.082(17) Uiso 1 1 d D . . . .
HW2 H 0.666(7) 0.130(7) 0.418(4) 0.15(3) Uiso 1 1 d D . . . .

loop_
_atom_site_aniso_label
_atom_site_aniso_U_11
_atom_site_aniso_U_22
_atom_site_aniso_U_33
_atom_site_aniso_U_23
_atom_site_aniso_U_13
_atom_site_aniso_U_12
La1 0.01055(9) 0.01388(10) 0.01733(10) 0.000 0.00513(6) 0.000
C5 0.0137(13) 0.0356(18) 0.0251(15) 0.000 0.0094(11) 0.000
O2 0.0194(11) 0.0451(15) 0.0226(12) 0.000 0.0116(9) 0.000
C7 0.0418(19) 0.0112(13) 0.0284(17) 0.000 0.0055(14) 0.000
F2 0.0365(10) 0.0304(9) 0.111(2) -0.0012(10) 0.0422(12) 0.0044(7)
F1 0.0381(10) 0.0363(9) 0.0996(18) -0.0089(11) 0.0394(12) -0.0135(8)
O1 0.0188(12) 0.100(3) 0.0210(13) 0.000 0.0066(10) 0.000
F3 0.0486(10) 0.0300(8) 0.0503(11) -0.0037(7) 0.0231(8) 0.0103(7)
O4 0.0608(14) 0.0170(8) 0.0327(10) -0.0020(7) -0.0031(9) -0.0074(8)
O3 0.0212(9) 0.0356(11) 0.0731(16) 0.0155(10) 0.0246(10) 0.0041(8)
OW1 0.0466(12) 0.0486(13) 0.0334(11) -0.0146(10) 0.0058(9) 0.0101(10)
C4 0.0170(10) 0.0325(13) 0.0375(13) -0.0019(10) 0.0130(9) 0.0016(9)
C2 0.0123(12) 0.0402(18) 0.0215(15) 0.000 0.0094(11) 0.000
C1 0.0143(13) 0.0375(18) 0.0247(16) 0.000 0.0098(12) 0.000
C3 0.0196(11) 0.0324(12) 0.0389(14) -0.0043(10) 0.0166(10) -0.0061(9)
C8 0.0321(17) 0.0103(12) 0.0269(16) 0.000 -0.0006(13) 0.000
C6 0.0124(13) 0.0412(19) 0.0244(16) 0.000 0.0085(11) 0.000
C9 0.0306(11) 0.0169(11) 0.0251(11) -0.0032(8) 0.0042(9) 0.0038(9)
OW2 0.059(3) 0.112(4) 0.057(3) 0.000 0.018(2) 0.000

loop_
_atom_type_symbol
_atom_type_description
_atom_type_scat_dispersion_real
_atom_type_scat_dispersion_imag
_atom_type_scat_source
C C 0.0033 0.0016 'International Tables Vol C Tables 4.2.6.8 and 6.1.1.4'
H H 0.0000 0.0000 'International Tables Vol C Tables 4.2.6.8 and 6.1.1.4'
O O 0.0106 0.0060 'International Tables Vol C Tables 4.2.6.8 and 6.1.1.4'
F F 0.0171 0.0103 'International Tables Vol C Tables 4.2.6.8 and 6.1.1.4'
La La -0.2871 2.4523 'International Tables Vol C Tables 4.2.6.8 and 6.1.1.4'

loop_
_geom_angle_atom_site_label_1
_geom_angle_atom_site_label_2
_geom_angle_atom_site_label_3
_geom_angle
_geom_angle_site_symmetry_1
_geom_angle_site_symmetry_3
_geom_angle_publ_flag
O4 La1 O4 131.71(10) . 6 ?
O4 La1 O2 72.21(5) . . ?
O4 La1 O2 72.21(5) 6 . ?
O4 La1 OW1 146.74(8) . . ?
O4 La1 OW1 74.20(8) 6 . ?
O2 La1 OW1 141.03(7) . . ?
O4 La1 OW1 74.20(8) . 6 ?
O4 La1 OW1 146.74(8) 6 6 ?
O2 La1 OW1 141.03(6) . 6 ?
OW1 La1 OW1 74.80(12) . 6 ?
O4 La1 O3 124.86(8) . 6 ?
O4 La1 O3 78.15(8) 6 6 ?
O2 La1 O3 79.15(8) . 6 ?
OW1 La1 O3 75.14(8) . 6 ?
OW1 La1 O3 105.11(8) 6 6 ?
O4 La1 O3 78.15(8) . . ?
O4 La1 O3 124.86(8) 6 . ?
O2 La1 O3 79.15(8) . . ?
OW1 La1 O3 105.11(8) . . ?
OW1 La1 O3 75.14(8) 6 . ?
O3 La1 O3 50.39(10) 6 . ?
O4 La1 O1 85.05(7) . . ?
O4 La1 O1 85.05(7) 6 . ?
O2 La1 O1 119.48(8) . . ?
OW1 La1 O1 76.07(8) . . ?
OW1 La1 O1 76.07(8) 6 . ?
O3 La1 O1 149.67(6) 6 . ?
O3 La1 O1 149.67(6) . . ?
O4 La1 O2 69.26(6) . 5_655 ?
O4 La1 O2 69.25(6) 6 5_655 ?
O2 La1 O2 71.67(8) . 5_655 ?
OW1 La1 O2 113.53(6) . 5_655 ?
OW1 La1 O2 113.53(6) 6 5_655 ?
O3 La1 O2 141.34(7) 6 5_655 ?
O3 La1 O2 141.34(7) . 5_655 ?
O1 La1 O2 47.81(8) . 5_655 ?
O4 La1 C6 101.52(7) . . ?
O4 La1 C6 101.52(7) 6 . ?
O2 La1 C6 77.57(9) . . ?
OW1 La1 C6 90.47(8) . . ?
OW1 La1 C6 90.47(8) 6 . ?
O3 La1 C6 25.20(5) 6 . ?
O3 La1 C6 25.20(5) . . ?
O1 La1 C6 162.95(10) . . ?
O2 La1 C6 149.24(8) 5_655 . ?
O4 La1 C1 76.14(6) . . ?
O4 La1 C1 76.14(6) 6 . ?
O2 La1 C1 95.81(9) . . ?
OW1 La1 C1 94.78(8) . . ?
OW1 La1 C1 94.78(8) 6 . ?
O3 La1 C1 154.10(5) 6 . ?
O3 La1 C1 154.10(5) . . ?
O1 La1 C1 23.67(9) . . ?
O2 La1 C1 24.15(8) 5_655 . ?
C6 La1 C1 173.38(9) . . ?
O4 La1 La1 65.92(5) . 5_655 ?
O4 La1 La1 65.92(5) 6 5_655 ?
O2 La1 La1 37.75(5) . 5_655 ?
OW1 La1 La1 135.61(6) . 5_655 ?
OW1 La1 La1 135.61(6) 6 5_655 ?
O3 La1 La1 113.14(6) 6 5_655 ?
O3 La1 La1 113.14(6) . 5_655 ?
O1 La1 La1 81.73(6) . 5_655 ?
O2 La1 La1 33.92(5) 5_655 5_655 ?
C6 La1 La1 115.32(7) . 5_655 ?
C1 La1 La1 58.07(7) . 5_655 ?
C4 C5 C4 115.7(3) 1_655 6_655 ?
C4 C5 C6 122.13(14) 1_655 . ?
C4 C5 C6 122.13(14) 6_655 . ?
C1 O2 La1 159.1(2) 5_655 . ?
C1 O2 La1 92.5(2) 5_655 5_655 ?
La1 O2 La1 108.33(8) . 5_655 ?
O4 C7 O4 128.3(3) 2_655 . ?
O4 C7 C8 115.87(16) 2_655 . ?
O4 C7 C8 115.86(16) . . ?
C1 O1 La1 97.2(2) . . ?
C7 O4 La1 139.73(19) . . ?
C6 O3 La1 93.43(16) . . ?
F2 C4 C3 116.3(2) . . ?
F2 C4 C5 121.7(2) . 1_455 ?
C3 C4 C5 122.0(2) . 1_455 ?
C3 C2 C3 117.4(3) . 6 ?
C3 C2 C1 121.31(14) . . ?
C3 C2 C1 121.31(14) 6 . ?
O1 C1 O2 122.4(3) . 5_655 ?
O1 C1 C2 118.2(3) . . ?
O2 C1 C2 119.4(3) 5_655 . ?
O1 C1 La1 59.09(17) . . ?
O2 C1 La1 63.31(17) 5_655 . ?
C2 C1 La1 177.3(2) . . ?
F1 C3 C2 119.6(2) . . ?
F1 C3 C4 118.9(2) . . ?
C2 C3 C4 121.4(2) . . ?
C9 C8 C9 118.2(3) . 2_655 ?
C9 C8 C7 120.91(14) . . ?
C9 C8 C7 120.91(14) 2_655 . ?
O3 C6 O3 122.7(3) . 6 ?
O3 C6 C5 118.63(15) . . ?
O3 C6 C5 118.63(15) 6 . ?
O3 C6 La1 61.37(15) . . ?
O3 C6 La1 61.37(15) 6 . ?
C5 C6 La1 176.7(2) . . ?
F3 C9 C8 119.8(2) . . ?
F3 C9 C9 119.26(13) . 6_545 ?
C8 C9 C9 120.91(14) . 6_545 ?

loop_
_geom_bond_atom_site_label_1
_geom_bond_atom_site_label_2
_geom_bond_distance
_geom_bond_site_symmetry_2
_geom_bond_publ_flag
La1 O4 2.4558(19) . ?
La1 O4 2.4558(19) 6 ?
La1 O2 2.488(2) . ?
La1 OW1 2.557(2) . ?
La1 OW1 2.557(2) 6 ?
La1 O3 2.5723(18) 6 ?
La1 O3 2.5723(18) . ?
La1 O1 2.639(3) . ?
La1 O2 2.729(3) 5_655 ?
La1 C6 2.925(3) . ?
La1 C1 3.051(3) . ?
La1 La1 4.2313(4) 5_655 ?
C5 C4 1.391(3) 1_655 ?
C5 C4 1.391(3) 6_655 ?
C5 C6 1.519(4) . ?
O2 C1 1.249(4) 5_655 ?
O2 La1 2.729(3) 5_655 ?
C7 O4 1.240(2) 2_655 ?
C7 O4 1.240(2) . ?
C7 C8 1.509(4) . ?
F2 C4 1.330(3) . ?
F1 C3 1.333(3) . ?
O1 C1 1.235(5) . ?
F3 C9 1.337(3) . ?
O3 C6 1.248(3) . ?
C4 C3 1.381(3) . ?
C4 C5 1.391(3) 1_455 ?
C2 C3 1.375(3) . ?
C2 C3 1.375(3) 6 ?
C2 C1 1.508(4) . ?
C1 O2 1.249(4) 5_655 ?
C8 C9 1.373(3) . ?
C8 C9 1.373(3) 2_655 ?
C6 O3 1.248(3) 6 ?
C9 C9 1.381(4) 6_545 ?
